data_2228196
loop_
_publ_author_name
'Yang, Xiao-Hui'
'Zhou, Yong-Hong'
'Hu, Li-Hong'
'Liu, Hong-Jun'

_publ_section_title
;
 2-Amino-4-(4-hydroxy-3,5-dimethoxyphenyl)-6-phenylnicotinonitrile
;
_journal_coeditor_code ZS2068
_journal_issue 11
_journal_name_full 'Acta Crystallographica Section E'
_journal_page_first o2746
_journal_paper_doi 10.1107/S1600536810039127
_journal_volume 66
_journal_year 2010
_chemical_formula_iupac 'C20 H17 N3 O3'
_chemical_formula_moiety 'C20 H17 N3 O3'
_chemical_formula_sum 'C20 H17 N3 O3'
_chemical_formula_weight 347.37
_chemical_name_systematic
;
2-Amino-4-(4-hydroxy-3,5-dimethoxyphenyl)-6-phenylnicotinonitrile
;
_space_group_IT_number 2
_symmetry_cell_setting triclinic
_symmetry_space_group_name_Hall '-P 1'
_symmetry_space_group_name_H-M 'P -1'
_atom_sites_solution_hydrogens geom
_atom_sites_solution_primary direct
_atom_sites_solution_secondary difmap
_audit_creation_method SHELXL-97
_cell_angle_alpha 77.28(3)
_cell_angle_beta 68.36(3)
_cell_angle_gamma 84.66(3)
_cell_formula_units_Z 2
_cell_length_a 8.1320(16)
_cell_length_b 10.497(2)
_cell_length_c 10.914(2)
_cell_measurement_reflns_used 25
_cell_measurement_temperature 293(2)
_cell_measurement_theta_max 12
_cell_measurement_theta_min 9
_cell_volume 844.6(3)
_computing_cell_refinement 'SMART (Bruker, 2004)'
_computing_data_collection 'SMART (Bruker, 2004)'
_computing_data_reduction 'SAINT-Plus (Bruker, 2004)'
_computing_molecular_graphics 'SHELXTL (Sheldrick, 2008)'
_computing_publication_material 'SHELXTL (Sheldrick, 2008)'
_computing_structure_refinement 'SHELXL97 (Sheldrick, 2008)'
_computing_structure_solution 'SHELXS97 (Sheldrick, 2008)'
_diffrn_ambient_temperature 293(2)
_diffrn_measured_fraction_theta_full 1.000
_diffrn_measured_fraction_theta_max 1.000
_diffrn_measurement_device_type 'Enraf--Nonius CAD-4 four-circle'
_diffrn_measurement_method '\w/2\q scans'
_diffrn_radiation_monochromator graphite
_diffrn_radiation_source 'fine-focus sealed tube'
_diffrn_radiation_type MoK\a
_diffrn_radiation_wavelength 0.71073
_diffrn_reflns_av_R_equivalents 0.0312
_diffrn_reflns_av_sigmaI/netI 0.0600
_diffrn_reflns_limit_h_max 9
_diffrn_reflns_limit_h_min 0
_diffrn_reflns_limit_k_max 12
_diffrn_reflns_limit_k_min -12
_diffrn_reflns_limit_l_max 13
_diffrn_reflns_limit_l_min -12
_diffrn_reflns_number 3294
_diffrn_reflns_theta_full 25.27
_diffrn_reflns_theta_max 25.27
_diffrn_reflns_theta_min 1.99
_diffrn_standards_decay_% 1
_diffrn_standards_interval_count 200
_diffrn_standards_number 3
_exptl_absorpt_coefficient_mu 0.094
_exptl_absorpt_correction_T_max 0.9907
_exptl_absorpt_correction_T_min 0.9814
_exptl_absorpt_correction_type psi-scan
_exptl_absorpt_process_details
;
(semi-empirical; North <i>et al.</i>, 1968)
;
_exptl_crystal_colour colourless
_exptl_crystal_density_diffrn 1.366
_exptl_crystal_density_method 'not measured'
_exptl_crystal_description block
_exptl_crystal_F_000 364
_exptl_crystal_size_max 0.20
_exptl_crystal_size_mid 0.10
_exptl_crystal_size_min 0.10
_refine_diff_density_max 0.371
_refine_diff_density_min -0.253
_refine_ls_extinction_method none
_refine_ls_goodness_of_fit_ref 1.009
_refine_ls_hydrogen_treatment constr
_refine_ls_matrix_type full
_refine_ls_number_parameters 235
_refine_ls_number_reflns 3058
_refine_ls_number_restraints 0
_refine_ls_restrained_S_all 1.009
_refine_ls_R_factor_all 0.1195
_refine_ls_R_factor_gt 0.0689
_refine_ls_shift/su_max 0.000
_refine_ls_shift/su_mean 0.000
_refine_ls_structure_factor_coef Fsqd
_refine_ls_weighting_details 'calc w=1/[\s^2^(Fo^2^)+(0.060P)^2^+0.50P] where P=(Fo^2^+2Fc^2^)/3'
_refine_ls_weighting_scheme calc
_refine_ls_wR_factor_gt 0.1478
_refine_ls_wR_factor_ref 0.1688
_reflns_number_gt 1776
_reflns_number_total 3058
_reflns_threshold_expression I>2\s(I)
_cod_data_source_file zs2068.cif
_cod_data_source_block I
_cod_database_code 2228196
_cod_database_fobs_code 2228196

loop_
_symmetry_equiv_pos_as_xyz
'x, y, z'
'-x, -y, -z'

loop_
_atom_site_aniso_label
_atom_site_aniso_U_11
_atom_site_aniso_U_22
_atom_site_aniso_U_33
_atom_site_aniso_U_12
_atom_site_aniso_U_13
_atom_site_aniso_U_23
O1 0.144(3) 0.0382(15) 0.0645(19) 0.0084(16) -0.051(2) -0.0079(13)
O2 0.092(2) 0.0321(13) 0.0648(17) -0.0016(13) -0.0419(16) -0.0090(12)
O3 0.0714(17) 0.0284(12) 0.0605(16) -0.0096(11) -0.0277(14) 0.0025(11)
N1 0.0520(18) 0.0311(14) 0.0546(18) -0.0009(12) -0.0285(15) -0.0023(13)
N2 0.078(2) 0.0320(16) 0.088(2) -0.0033(15) -0.057(2) -0.0006(15)
N3 0.079(2) 0.055(2) 0.098(3) -0.0013(17) -0.060(2) -0.0120(19)
C1 0.059(2) 0.043(2) 0.061(2) -0.0062(17) -0.033(2) 0.0034(17)
C2 0.069(3) 0.042(2) 0.086(3) -0.0160(19) -0.038(2) 0.002(2)
C3 0.054(2) 0.062(3) 0.083(3) -0.015(2) -0.036(2) -0.009(2)
C4 0.055(2) 0.057(2) 0.075(3) -0.0006(19) -0.040(2) 0.002(2)
C5 0.056(2) 0.0345(18) 0.067(2) -0.0051(16) -0.032(2) 0.0010(17)
C6 0.040(2) 0.0341(17) 0.056(2) -0.0037(15) -0.0184(17) -0.0061(16)
C7 0.047(2) 0.0307(17) 0.048(2) 0.0006(15) -0.0227(17) -0.0021(15)
C8 0.053(2) 0.0314(17) 0.061(2) 0.0061(15) -0.0336(19) -0.0043(16)
C9 0.053(2) 0.0290(17) 0.051(2) 0.0014(15) -0.0240(18) -0.0082(15)
C10 0.049(2) 0.0335(17) 0.053(2) -0.0024(15) -0.0237(18) -0.0080(15)
C11 0.048(2) 0.0345(18) 0.049(2) 0.0027(15) -0.0250(18) -0.0056(15)
C12 0.049(2) 0.0311(17) 0.061(2) 0.0032(15) -0.0280(19) -0.0067(16)
C13 0.069(3) 0.0368(19) 0.063(2) 0.0020(17) -0.037(2) -0.0086(17)
C14 0.064(2) 0.0323(18) 0.056(2) 0.0017(16) -0.030(2) -0.0019(17)
C15 0.0369(19) 0.0266(16) 0.051(2) -0.0017(13) -0.0140(16) -0.0021(15)
C16 0.043(2) 0.0313(17) 0.055(2) 0.0010(14) -0.0181(17) -0.0102(16)
C17 0.050(2) 0.0322(17) 0.051(2) -0.0021(15) -0.0241(18) -0.0011(15)
C18 0.060(2) 0.0331(18) 0.058(2) 0.0024(16) -0.032(2) -0.0077(16)
C19 0.113(4) 0.086(4) 0.071(3) 0.020(3) -0.026(3) -0.001(3)
C20 0.077(3) 0.057(2) 0.075(3) 0.000(2) -0.048(2) -0.011(2)

loop_
_atom_site_type_symbol
_atom_site_label
_atom_site_fract_x
_atom_site_fract_y
_atom_site_fract_z
_atom_site_U_iso_or_equiv
_atom_site_thermal_displace_type
_atom_site_calc_flag
_atom_site_refinement_flags
_atom_site_occupancy
O O1 0.2727(5) -0.1198(2) 1.0345(3) 0.0793(13) Uani . . 1.000
O O2 0.2820(4) -0.0923(2) 0.5979(3) 0.0590(10) Uani . . 1.000
O O3 0.2628(3) -0.2323(2) 0.8421(2) 0.0535(9) Uani . . 1.000
N N1 0.4176(4) 0.5786(2) 0.6850(3) 0.0442(10) Uani . . 1.000
N N2 0.2265(4) 0.6279(3) 0.5721(3) 0.0598(11) Uani . . 1.000
N N3 0.0259(5) 0.3444(3) 0.5868(4) 0.0697(14) Uani . . 1.000
C C1 0.6885(5) 0.6715(3) 0.7396(4) 0.0529(12) Uani . . 1.000
C C2 0.8049(5) 0.7227(4) 0.7807(4) 0.0641(16) Uani . . 1.000
C C3 0.8678(5) 0.6491(4) 0.8747(4) 0.0630(16) Uani . . 1.000
C C4 0.8153(5) 0.5217(4) 0.9273(4) 0.0600(14) Uani . . 1.000
C C5 0.6991(5) 0.4705(3) 0.8868(4) 0.0512(11) Uani . . 1.000
C C6 0.6330(4) 0.5439(3) 0.7930(3) 0.0433(11) Uani . . 1.000
C C7 0.5053(4) 0.4907(3) 0.7504(3) 0.0413(11) Uani . . 1.000
C C8 0.4765(5) 0.3580(3) 0.7747(3) 0.0459(11) Uani . . 1.000
C C9 0.3556(4) 0.3108(3) 0.7332(3) 0.0429(11) Uani . . 1.000
C C10 0.2667(4) 0.4028(3) 0.6648(3) 0.0436(11) Uani . . 1.000
C C11 0.3040(4) 0.5356(3) 0.6404(3) 0.0423(11) Uani . . 1.000
C C12 0.3250(4) 0.1688(3) 0.7618(4) 0.0453(11) Uani . . 1.000
C C13 0.3115(5) 0.0937(3) 0.8868(4) 0.0528(14) Uani . . 1.000
C C14 0.2894(5) -0.0402(3) 0.9136(4) 0.0496(11) Uani . . 1.000
C C15 0.2843(4) -0.1017(3) 0.8137(3) 0.0395(11) Uani . . 1.000
C C16 0.2939(4) -0.0246(3) 0.6902(3) 0.0428(11) Uani . . 1.000
C C17 0.3166(4) 0.1081(3) 0.6633(3) 0.0438(11) Uani . . 1.000
C C18 0.1322(5) 0.3671(3) 0.6226(4) 0.0477(11) Uani . . 1.000
C C19 0.2036(7) -0.0690(5) 1.1506(5) 0.096(2) Uani . . 1.000
C C20 0.2425(5) -0.0191(4) 0.4867(4) 0.0641(16) Uani . . 1.000
H H1B 0.64720 0.72290 0.67560 0.0630 Uiso calc R 1.000
H H2A 0.25100 0.70880 0.55940 0.0720 Uiso calc R 1.000
H H2B 0.15250 0.60600 0.54110 0.0720 Uiso calc R 1.000
H H2C 0.84120 0.80870 0.74410 0.0770 Uiso calc R 1.000
H H3A 0.94520 0.68490 0.90260 0.0750 Uiso calc R 1.000
H H3B 0.25970 -0.26200 0.91900 0.0800 Uiso calc R 1.000
H H4A 0.85840 0.47030 0.99020 0.0720 Uiso calc R 1.000
H H5A 0.66400 0.38430 0.92330 0.0620 Uiso calc R 1.000
H H8A 0.53890 0.29950 0.81940 0.0550 Uiso calc R 1.000
H H13A 0.31720 0.13370 0.95320 0.0640 Uiso calc R 1.000
H H17A 0.32640 0.15730 0.57890 0.0520 Uiso calc R 1.000
H H19A 0.20010 -0.13640 1.22690 0.1430 Uiso calc R 1.000
H H19B 0.08590 -0.03610 1.16140 0.1430 Uiso calc R 1.000
H H19C 0.27690 0.00070 1.14390 0.1430 Uiso calc R 1.000
H H20A 0.23850 -0.07660 0.43050 0.0970 Uiso calc R 1.000
H H20B 0.33230 0.04490 0.43580 0.0970 Uiso calc R 1.000
H H20C 0.12980 0.02400 0.51810 0.0970 Uiso calc R 1.000

loop_
_atom_type_symbol
_atom_type_description
_atom_type_scat_dispersion_real
_atom_type_scat_dispersion_imag
_atom_type_scat_source
C C 0.0033 0.0016 'International Tables Vol C Tables 4.2.6.8 and 6.1.1.4'
H H 0.0000 0.0000 'International Tables Vol C Tables 4.2.6.8 and 6.1.1.4'
N N 0.0061 0.0033 'International Tables Vol C Tables 4.2.6.8 and 6.1.1.4'
O O 0.0106 0.0060 'International Tables Vol C Tables 4.2.6.8 and 6.1.1.4'

loop_
_geom_angle_atom_site_label_1
_geom_angle_atom_site_label_2
_geom_angle_atom_site_label_3
_geom_angle_site_symmetry_1
_geom_angle_site_symmetry_2
_geom_angle_site_symmetry_3
_geom_angle
_geom_angle_publ_flag
C14 O1 C19 . . . 119.3(3) no
C16 O2 C20 . . . 117.4(3) no
C15 O3 H3B . . . 109.00 no
C7 N1 C11 . . . 119.1(3) no
C11 N2 H2B . . . 120.00 no
H2A N2 H2B . . . 120.00 no
C11 N2 H2A . . . 120.00 no
C2 C1 C6 . . . 120.3(4) no
C1 C2 C3 . . . 121.1(4) no
C2 C3 C4 . . . 119.2(4) no
C3 C4 C5 . . . 119.9(4) no
C4 C5 C6 . . . 121.7(3) no
C5 C6 C7 . . . 122.2(3) no
C1 C6 C5 . . . 117.9(3) no
C1 C6 C7 . . . 119.9(3) no
C6 C7 C8 . . . 122.3(3) no
N1 C7 C8 . . . 121.2(3) no
N1 C7 C6 . . . 116.5(3) no
C7 C8 C9 . . . 121.0(3) no
C8 C9 C10 . . . 117.2(3) no
C8 C9 C12 . . . 120.1(3) no
C10 C9 C12 . . . 122.7(3) no
C9 C10 C11 . . . 119.3(3) no
C9 C10 C18 . . . 122.6(3) no
C11 C10 C18 . . . 118.0(3) no
N1 C11 C10 . . . 122.1(3) no
N2 C11 C10 . . . 122.0(3) no
N1 C11 N2 . . . 115.9(3) no
C13 C12 C17 . . . 119.2(3) no
C9 C12 C13 . . . 119.9(3) no
C9 C12 C17 . . . 120.9(3) no
C12 C13 C14 . . . 120.6(3) no
O1 C14 C15 . . . 116.0(3) no
C13 C14 C15 . . . 120.2(3) no
O1 C14 C13 . . . 123.8(3) no
O3 C15 C14 . . . 119.2(3) no
O3 C15 C16 . . . 122.4(3) no
C14 C15 C16 . . . 118.3(3) no
O2 C16 C15 . . . 114.9(3) no
C15 C16 C17 . . . 121.4(3) no
O2 C16 C17 . . . 123.7(3) no
C12 C17 C16 . . . 120.1(3) no
N3 C18 C10 . . . 177.1(4) no
C2 C1 H1B . . . 120.00 no
C6 C1 H1B . . . 120.00 no
C1 C2 H2C . . . 119.00 no
C3 C2 H2C . . . 119.00 no
C2 C3 H3A . . . 120.00 no
C4 C3 H3A . . . 120.00 no
C3 C4 H4A . . . 120.00 no
C5 C4 H4A . . . 120.00 no
C4 C5 H5A . . . 119.00 no
C6 C5 H5A . . . 119.00 no
C7 C8 H8A . . . 120.00 no
C9 C8 H8A . . . 119.00 no
C12 C13 H13A . . . 120.00 no
C14 C13 H13A . . . 120.00 no
C12 C17 H17A . . . 120.00 no
C16 C17 H17A . . . 120.00 no
O1 C19 H19A . . . 109.00 no
O1 C19 H19B . . . 109.00 no
O1 C19 H19C . . . 109.00 no
H19A C19 H19B . . . 109.00 no
H19A C19 H19C . . . 109.00 no
H19B C19 H19C . . . 109.00 no
O2 C20 H20A . . . 109.00 no
O2 C20 H20B . . . 110.00 no
O2 C20 H20C . . . 110.00 no
H20A C20 H20B . . . 109.00 no
H20A C20 H20C . . . 109.00 no
H20B C20 H20C . . . 109.00 no

loop_
_geom_bond_atom_site_label_1
_geom_bond_atom_site_label_2
_geom_bond_site_symmetry_1
_geom_bond_site_symmetry_2
_geom_bond_distance
_geom_bond_publ_flag
O1 C14 . . 1.364(5) no
O1 C19 . . 1.387(6) no
O2 C16 . . 1.389(4) no
O2 C20 . . 1.413(5) no
O3 C15 . . 1.350(4) no
O3 H3B . . 0.8200 no
N1 C7 . . 1.354(4) no
N1 C11 . . 1.342(5) no
N2 C11 . . 1.344(5) no
N3 C18 . . 1.134(6) no
N2 H2B . . 0.8600 no
N2 H2A . . 0.8600 no
C1 C2 . . 1.378(6) no
C1 C6 . . 1.383(5) no
C2 C3 . . 1.370(6) no
C3 C4 . . 1.374(6) no
C4 C5 . . 1.373(6) no
C5 C6 . . 1.383(5) no
C6 C7 . . 1.478(5) no
C7 C8 . . 1.385(5) no
C8 C9 . . 1.391(5) no
C9 C10 . . 1.401(5) no
C9 C12 . . 1.479(5) no
C10 C11 . . 1.401(5) no
C10 C18 . . 1.440(5) no
C12 C17 . . 1.389(5) no
C12 C13 . . 1.388(5) no
C13 C14 . . 1.386(5) no
C14 C15 . . 1.398(5) no
C15 C16 . . 1.390(4) no
C16 C17 . . 1.374(5) no
C1 H1B . . 0.9300 no
C2 H2C . . 0.9300 no
C3 H3A . . 0.9300 no
C4 H4A . . 0.9300 no
C5 H5A . . 0.9300 no
C8 H8A . . 0.9300 no
C13 H13A . . 0.9300 no
C17 H17A . . 0.9300 no
C19 H19A . . 0.9600 no
C19 H19B . . 0.9600 no
C19 H19C . . 0.9600 no
C20 H20A . . 0.9600 no
C20 H20B . . 0.9600 no
C20 H20C . . 0.9600 no

loop_
_geom_hbond_atom_site_label_D
_geom_hbond_atom_site_label_H
_geom_hbond_atom_site_label_A
_geom_hbond_site_symmetry_A
_geom_hbond_distance_DH
_geom_hbond_distance_HA
_geom_hbond_distance_DA
_geom_hbond_angle_DHA
_geom_hbond_publ_flag
N2 H2A O2 1_565 0.86 2.27 3.101(4) 162 yes
N2 H2B N3 2_566 0.86 2.31 3.098(5) 152 yes
O3 H3B O1 . 0.82 2.19 2.654(4) 116 no
C1 H1B N1 . 0.93 2.47 2.790(5) 100 no

loop_
_geom_torsion_atom_site_label_1
_geom_torsion_atom_site_label_2
_geom_torsion_atom_site_label_3
_geom_torsion_atom_site_label_4
_geom_torsion_site_symmetry_1
_geom_torsion_site_symmetry_2
_geom_torsion_site_symmetry_3
_geom_torsion_site_symmetry_4
_geom_torsion
_geom_torsion_publ_flag
C19 O1 C14 C13 . . . . 27.2(7) no
C19 O1 C14 C15 . . . . -153.2(4) no
C20 O2 C16 C15 . . . . 163.1(3) no
C20 O2 C16 C17 . . . . -18.0(5) no
C11 N1 C7 C6 . . . . 178.0(3) no
C11 N1 C7 C8 . . . . -1.6(5) no
C7 N1 C11 N2 . . . . -177.7(3) no
C7 N1 C11 C10 . . . . 3.1(5) no
C6 C1 C2 C3 . . . . -0.1(6) no
C2 C1 C6 C5 . . . . -0.6(5) no
C2 C1 C6 C7 . . . . 178.7(3) no
C1 C2 C3 C4 . . . . 0.8(6) no
C2 C3 C4 C5 . . . . -1.0(6) no
C3 C4 C5 C6 . . . . 0.3(6) no
C4 C5 C6 C1 . . . . 0.5(6) no
C4 C5 C6 C7 . . . . -178.9(3) no
C1 C6 C7 N1 . . . . -15.1(5) no
C1 C6 C7 C8 . . . . 164.5(3) no
C5 C6 C7 N1 . . . . 164.2(3) no
C5 C6 C7 C8 . . . . -16.2(5) no
N1 C7 C8 C9 . . . . -0.3(5) no
C6 C7 C8 C9 . . . . -179.9(3) no
C7 C8 C9 C10 . . . . 0.8(5) no
C7 C8 C9 C12 . . . . -179.2(3) no
C8 C9 C10 C11 . . . . 0.7(4) no
C8 C9 C10 C18 . . . . -176.8(3) no
C12 C9 C10 C11 . . . . -179.4(3) no
C12 C9 C10 C18 . . . . 3.1(5) no
C8 C9 C12 C13 . . . . 42.3(5) no
C8 C9 C12 C17 . . . . -135.1(4) no
C10 C9 C12 C13 . . . . -137.6(4) no
C10 C9 C12 C17 . . . . 45.0(5) no
C9 C10 C11 N1 . . . . -2.6(5) no
C9 C10 C11 N2 . . . . 178.1(3) no
C18 C10 C11 N1 . . . . 175.0(3) no
C18 C10 C11 N2 . . . . -4.3(5) no
C9 C12 C13 C14 . . . . -177.6(4) no
C17 C12 C13 C14 . . . . -0.2(6) no
C9 C12 C17 C16 . . . . 177.9(3) no
C13 C12 C17 C16 . . . . 0.5(5) no
C12 C13 C14 O1 . . . . -179.1(4) no
C12 C13 C14 C15 . . . . 1.4(6) no
O1 C14 C15 O3 . . . . 0.4(5) no
O1 C14 C15 C16 . . . . 177.6(4) no
C13 C14 C15 O3 . . . . 179.9(4) no
C13 C14 C15 C16 . . . . -2.8(6) no
O3 C15 C16 O2 . . . . -0.8(5) no
O3 C15 C16 C17 . . . . -179.7(3) no
C14 C15 C16 O2 . . . . -177.9(3) no
C14 C15 C16 C17 . . . . 3.2(5) no
O2 C16 C17 C12 . . . . 179.2(3) no
C15 C16 C17 C12 . . . . -2.0(5) no

loop_
_cod_related_entry_id
_cod_related_entry_database
_cod_related_entry_code
1 ChemSpider 29630263
